data_4113534
loop_
_publ_author_name
'Tomoaki Hamada'
'Kei Manabe'
'Shunpei Ishikawa'
'Satoshi Nagayama'
'Motoo Shiro'
'Sh\=u Kobayashi'

_publ_section_title
;
 Catalytic Asymmetric Aldol Reactions in Aqueous Media Using Chiral
 Bis-pyridino-18-crown-6-Rare Earth Metal Triflate Complexes
;
_journal_name_full 'Journal of the American Chemical Society'
_journal_page_first 2989
_journal_page_last 2996
_journal_paper_doi 10.1021/ja028698z
_journal_volume 125
_journal_year 2003
_chemical_formula_sum 'C22.67 H28 Br2 N6 O16.33 Pr1.33'
_chemical_formula_weight 993.04
_space_group_IT_number 146
_symmetry_cell_setting trigonal
_symmetry_Int_Tables_number 146
_symmetry_space_group_name_Hall 'R 3'
_symmetry_space_group_name_H-M 'R 3 :H'
_cell_angle_alpha 90.0000(3)
_cell_angle_beta 90.0000(3)
_cell_angle_gamma 120.0000(3)
_cell_formula_units_Z 9
_cell_length_a 26.870(1)
_cell_length_b 26.8699(8)
_cell_length_c 11.6699(8)
_cell_measurement_reflns_used 24121
_cell_measurement_temperature 296.2
_cell_measurement_theta_max 27.5
_cell_measurement_theta_min 1.5
_cell_volume 7296.8(6)
_computing_cell_refinement PROCESS-AUTO
_computing_data_collection PROCESS-AUTO
_computing_data_reduction 'teXsan Ver. 1.10'
_computing_publication_material 'teXsan Ver. 1.10'
_computing_structure_refinement 'teXsan Ver. 1.10'
_computing_structure_solution SIR97
_diffrn_measured_fraction_theta_full 2.8454
_diffrn_measured_fraction_theta_max 2.8454
_diffrn_measurement_device_type 'Rigaku RAXIS-RAPID Imaging Plate'
_diffrn_measurement_method \w
_diffrn_radiation_type 'Mo K\a'
_diffrn_radiation_wavelength 0.7107
_diffrn_reflns_av_R_equivalents 0.082
_diffrn_reflns_limit_h_max 34
_diffrn_reflns_limit_h_min 0
_diffrn_reflns_limit_k_max 30
_diffrn_reflns_limit_k_min -34
_diffrn_reflns_limit_l_max 15
_diffrn_reflns_limit_l_min -14
_diffrn_reflns_number 22796
_diffrn_reflns_theta_full 27.48
_diffrn_reflns_theta_max 27.48
_exptl_absorpt_coefficient_mu 4.534
_exptl_absorpt_correction_type none
_exptl_crystal_colour colorless
_exptl_crystal_density_diffrn 2.034
_exptl_crystal_description block
_exptl_crystal_size_max 0.500
_exptl_crystal_size_mid 0.300
_exptl_crystal_size_min 0.200
_refine_diff_density_max 2.00
_refine_diff_density_min -2.66
_refine_ls_extinction_method none
_refine_ls_goodness_of_fit_ref 1.325
_refine_ls_number_parameters 324
_refine_ls_number_reflns 7417
_refine_ls_R_factor_gt 0.0371
_refine_ls_shift/su_max 0.0020
_refine_ls_structure_factor_coef Fsqd
_refine_ls_weighting_details 'w = 1/[\s^2^(Fo^2^) + (0.05000(Max(Fo^2^,0) + 2Fc^2^)/3)^2^]'
_refine_ls_weighting_scheme calc
_refine_ls_wR_factor_ref 0.1111
_reflns_number_gt 6041
_reflns_number_total 10610
_reflns_threshold_expression F^2^>2.0\s(F^2^)
_cod_data_source_file ja028698zsi20030105_093047_5.cif
_cod_data_source_block RGK785rap_Tokyo_Univ._(Dr.
_cod_original_sg_symbol_H-M 'R 3 '
_cod_original_formula_sum 'C22.67 H28 Br2 N6 O16.33 Pr1.33 '
_cod_database_code 4113534

loop_
_symmetry_equiv_pos_as_xyz
x,y,z
-y,x-y,z
-x+y,-x,z
2/3+x,1/3+y,1/3+z
2/3-y,1/3+x-y,1/3+z
2/3-x+y,1/3-x,1/3+z
1/3+x,2/3+y,2/3+z
1/3-y,2/3+x-y,2/3+z
1/3-x+y,2/3-x,2/3+z

loop_
_atom_site_label
_atom_site_type_symbol
_atom_site_fract_x
_atom_site_fract_y
_atom_site_fract_z
_atom_site_U_iso_or_equiv
_atom_site_adp_type
_atom_site_occupancy
_atom_site_calc_flag
_atom_site_refinement_flags
Pr(1) Pr 0.50510(2) 1.00386(2) 0.9955 0.01084(9) Uani 1.00 d .
Pr(2) Pr 1.0000 1.0000 0.99005(6) 0.01083(9) Uani 1.00 d SP
Br(1) Br 0.80699(3) 1.09392(3) 1.0622(1) 0.0208(2) Uani 1.00 d .
Br(2) Br 0.20720(3) 0.91809(3) 0.8561(1) 0.0335(2) Uani 1.00 d .
O(1) O 0.5668(2) 1.0975(2) 1.1051(4) 0.013(1) Uani 1.00 d .
O(2) O 0.4734(2) 1.0790(2) 1.0014(4) 0.014(1) Uani 1.00 d .
O(3) O 0.4325(2) 0.8957(2) 0.9563(4) 0.015(1) Uani 1.00 d .
O(4) O 0.5417(2) 0.9379(2) 0.9202(5) 0.016(1) Uani 1.00 d .
O(5) O 0.5801(2) 1.0656(2) 0.8462(4) 0.019(1) Uani 1.00 d .
O(6) O 0.4904(2) 1.0217(2) 0.7888(4) 0.018(1) Uani 1.00 d .
O(7) O 0.5591(2) 1.0770(3) 0.6696(5) 0.032(2) Uani 1.00 d .
O(8) O 0.5128(2) 0.9528(2) 1.1703(4) 0.018(1) Uani 1.00 d .
O(9) O 0.4410(2) 0.9679(2) 1.1691(5) 0.019(1) Uani 1.00 d .
O(10) O 0.4428(2) 0.9075(2) 1.2917(5) 0.025(1) Uani 1.00 d .
O(11) O 0.8972(2) 0.9202(2) 0.9309(4) 0.016(1) Uani 1.00 d .
O(12) O 0.9328(2) 0.9952(2) 0.8206(4) 0.018(1) Uani 1.00 d .
O(13) O 0.8448(3) 0.9270(3) 0.7961(6) 0.034(2) Uani 1.00 d .
O(14) O 0.9770(2) 0.8958(2) 1.0504(4) 0.018(1) Uani 1.00 d .
O(15) O 0.9385(2) 0.9327(2) 1.1582(5) 0.019(1) Uani 1.00 d .
O(16) O 0.9170(2) 0.8434(2) 1.1836(5) 0.026(2) Uani 1.00 d .
O(17) O 0.9522(8) 0.9397(8) 1.399(2) 0.031(4) Uiso 0.33 d P
N(1) N 0.6114(3) 1.0335(3) 1.0464(5) 0.017(2) Uani 1.00 d .
N(2) N 0.3961(3) 0.9713(3) 0.9479(5) 0.013(1) Uani 1.00 d .
N(3) N 0.5441(3) 1.0555(3) 0.7650(5) 0.015(2) Uani 1.00 d .
N(4) N 0.4656(3) 0.9420(2) 1.2145(5) 0.014(1) Uani 1.00 d .
N(5) N 0.8903(3) 0.9469(3) 0.8496(5) 0.018(2) Uani 1.00 d .
N(6) N 0.9440(3) 0.8895(3) 1.1316(5) 0.019(2) Uani 1.00 d .
C(1) C 0.6319(3) 0.9981(3) 1.0155(6) 0.013(1) Uiso 1.00 d .
C(2) C 0.6898(3) 1.0148(3) 1.0183(6) 0.014(1) Uiso 1.00 d .
C(3) C 0.7278(3) 1.0696(3) 1.0580(6) 0.014(1) Uiso 1.00 d .
C(4) C 0.7088(3) 1.1061(3) 1.0923(6) 0.016(1) Uiso 1.00 d .
C(5) C 0.6497(3) 1.0865(3) 1.0841(6) 0.015(1) Uiso 1.00 d .
C(6) C 0.6284(3) 1.1269(3) 1.1149(6) 0.017(1) Uiso 1.00 d .
C(7) C 0.5452(3) 1.1361(3) 1.1365(6) 0.013(1) Uiso 1.00 d .
C(8) C 0.5121(3) 1.1390(3) 1.0348(6) 0.012(1) Uiso 1.00 d .
C(9) C 0.4284(3) 1.0733(3) 0.9276(6) 0.014(1) Uiso 1.00 d .
C(10) C 0.3814(3) 1.0116(3) 0.9259(6) 0.014(1) Uiso 1.00 d .
C(11) C 0.3251(3) 0.9976(3) 0.8987(6) 0.016(1) Uiso 1.00 d .
C(12) C 0.2838(3) 0.9400(3) 0.8925(7) 0.020(2) Uiso 1.00 d .
C(13) C 0.2972(3) 0.8972(3) 0.9153(7) 0.021(2) Uiso 1.00 d .
C(14) C 0.3554(3) 0.9162(3) 0.9438(6) 0.014(1) Uiso 1.00 d .
C(15) C 0.3722(3) 0.8712(3) 0.9715(7) 0.018(2) Uiso 1.00 d .
C(16) C 0.4487(3) 0.8524(3) 0.9345(6) 0.019(2) Uiso 1.00 d .
C(17) C 0.5038(3) 0.8836(3) 0.8626(6) 0.015(1) Uiso 1.00 d .
C(18) C 0.5889(3) 0.9374(3) 0.9798(6) 0.018(2) Uiso 1.00 d .
C(19) C 0.5097(3) 1.1146(3) 1.2457(7) 0.020(2) Uiso 1.00 d .
C(20) C 0.5513(3) 1.1722(3) 0.9344(6) 0.017(1) Uiso 1.00 d .
C(21) C 0.4526(4) 0.8252(3) 1.0450(7) 0.023(2) Uiso 1.00 d .
C(22) C 0.4916(3) 0.8965(3) 0.7423(7) 0.021(2) Uiso 1.00 d .
C(23) C 1.0000 1.0000 1.557(1) 0.023(3) Uiso 1.00 d SP
C(24) C 1.0000 1.0000 1.426(1) 0.031(3) Uiso 1.00 d SP
O(11*) O 1.0798(2) 0.9770(2) 0.9309(4) 0.016(1) Uani 1.00 d .
O(11') O 1.0230(2) 1.1028(2) 0.9309(4) 0.016(1) Uani 1.00 d .
O(12*) O 1.0048(2) 0.9376(2) 0.8206(4) 0.018(1) Uani 1.00 d .
O(12') O 1.0624(2) 1.0672(2) 0.8206(4) 0.018(1) Uani 1.00 d .
O(14*) O 1.1042(2) 1.0813(2) 1.0504(4) 0.018(1) Uani 1.00 d .
O(14') O 0.9187(2) 1.0230(2) 1.0504(4) 0.018(1) Uani 1.00 d .
O(15*) O 1.0673(2) 1.0058(2) 1.1582(5) 0.019(1) Uani 1.00 d .
O(15') O 0.9942(2) 1.0615(2) 1.1582(5) 0.019(1) Uani 1.00 d .
O(17*) O 1.0603(8) 1.0125(8) 1.399(2) 0.031(4) Uiso 0.33 d P
O(17') O 0.9875(8) 1.0478(8) 1.399(2) 0.031(4) Uiso 0.33 d P
N(5*) N 1.0531(3) 0.9434(3) 0.8496(5) 0.018(2) Uani 1.00 d .
N(5') N 1.0566(3) 1.1097(3) 0.8496(5) 0.018(2) Uani 1.00 d .
N(6*) N 1.1105(3) 1.0545(3) 1.1316(5) 0.019(2) Uani 1.00 d .
N(6') N 0.9455(3) 1.0560(3) 1.1316(5) 0.019(2) Uani 1.00 d .
O(13*) O 1.0730(3) 0.9178(3) 0.7961(6) 0.034(2) Uani 1.00 d .
O(13') O 1.0822(3) 1.1552(3) 0.7961(6) 0.034(2) Uani 1.00 d .
O(16*) O 1.1566(2) 1.0736(2) 1.1836(5) 0.026(2) Uani 1.00 d .
O(16') O 0.9264(2) 1.0830(2) 1.1836(5) 0.026(2) Uani 1.00 d .

loop_
_atom_site_aniso_label
_atom_site_aniso_U_11
_atom_site_aniso_U_22
_atom_site_aniso_U_33
_atom_site_aniso_U_12
_atom_site_aniso_U_13
_atom_site_aniso_U_23
Pr(1) 0.0113(2) 0.0089(2) 0.0121(2) 0.0049(2) 0.0009(2) 0.0005(2)
Pr(2) 0.0096(2) 0.0096 0.0132(3) 0.0048 0.0000 0.0000
Br(1) 0.0134(4) 0.0230(4) 0.0258(4) 0.0091(3) 0.0013(3) 0.0011(3)
Br(2) 0.0179(4) 0.0175(4) 0.0583(6) 0.0037(3) -0.0177(4) 0.0047(4)
O(1) 0.011(2) 0.015(2) 0.014(2) 0.008(2) -0.002(2) -0.004(2)
O(2) 0.010(2) 0.014(2) 0.018(3) 0.007(2) 0.002(2) -0.001(2)
O(3) 0.016(3) 0.013(2) 0.016(3) 0.007(2) 0.001(2) -0.002(2)
O(4) 0.013(3) 0.014(3) 0.022(3) 0.008(2) -0.003(2) -0.001(2)
O(5) 0.017(3) 0.021(3) 0.020(3) 0.010(2) 0.001(2) 0.002(2)
O(6) 0.018(3) 0.026(3) 0.011(2) 0.011(2) 0.005(2) 0.001(2)
O(7) 0.024(3) 0.049(4) 0.026(3) 0.019(3) 0.004(2) 0.012(3)
O(8) 0.015(3) 0.022(3) 0.015(2) 0.007(2) 0.001(2) 0.003(2)
O(9) 0.016(3) 0.018(3) 0.029(3) 0.013(2) 0.002(2) 0.001(2)
O(10) 0.024(3) 0.024(3) 0.025(3) 0.009(3) 0.004(2) 0.007(3)
O(11) 0.018(3) 0.018(3) 0.016(2) 0.012(2) -0.002(2) -0.002(2)
O(12) 0.021(3) 0.014(3) 0.021(3) 0.010(2) -0.001(2) 0.000(2)
O(13) 0.034(4) 0.025(3) 0.045(4) 0.016(3) -0.026(3) -0.013(3)
O(14) 0.014(3) 0.020(3) 0.018(3) 0.007(2) 0.003(2) 0.005(2)
O(15) 0.024(3) 0.014(3) 0.020(3) 0.011(2) 0.004(2) -0.001(2)
O(16) 0.023(3) 0.024(3) 0.030(3) 0.011(3) 0.008(2) 0.017(2)
N(1) 0.020(3) 0.014(3) 0.018(3) 0.010(3) 0.011(3) 0.009(2)
N(2) 0.018(3) 0.012(3) 0.006(3) 0.005(3) 0.006(2) 0.006(2)
N(3) 0.015(3) 0.024(3) 0.009(3) 0.011(3) 0.004(2) 0.009(2)
N(4) 0.013(3) 0.015(3) 0.013(3) 0.005(2) 0.010(2) 0.006(2)
N(5) 0.017(3) 0.019(3) 0.023(3) 0.013(3) -0.008(3) -0.011(3)
N(6) 0.015(3) 0.024(4) 0.020(3) 0.010(3) 0.000(3) 0.008(3)
O(11*) 0.018(3) 0.013(3) 0.016(2) 0.007(2) 0.002(2) 0.000(2)
O(11') 0.013(3) 0.018(3) 0.016(2) 0.006(2) 0.000(2) 0.002(2)
O(12*) 0.014(3) 0.016(3) 0.021(3) 0.005(2) 0.000(2) 0.000(2)
O(12') 0.016(3) 0.021(3) 0.021(3) 0.012(2) 0.000(2) 0.001(2)
O(14*) 0.020(3) 0.019(3) 0.018(3) 0.013(2) -0.005(2) -0.002(2)
O(14') 0.019(3) 0.014(3) 0.018(3) 0.006(2) 0.002(2) -0.003(2)
O(15*) 0.014(3) 0.017(3) 0.020(3) 0.004(2) 0.001(2) 0.004(2)
O(15') 0.017(3) 0.024(3) 0.020(3) 0.013(2) -0.004(2) -0.004(2)
N(5*) 0.019(3) 0.011(3) 0.023(3) 0.007(3) 0.011(3) 0.002(3)
N(5') 0.011(3) 0.017(3) 0.023(3) 0.005(3) -0.002(3) 0.008(3)
N(6*) 0.024(3) 0.019(4) 0.020(3) 0.014(3) -0.008(3) -0.008(3)
N(6') 0.019(3) 0.015(4) 0.020(3) 0.004(3) 0.008(3) 0.000(3)
O(13*) 0.025(4) 0.027(3) 0.045(4) 0.009(3) 0.013(3) -0.014(3)
O(13') 0.027(4) 0.034(3) 0.045(4) 0.018(3) 0.014(3) 0.026(3)
O(16*) 0.024(3) 0.024(3) 0.030(3) 0.013(3) -0.017(2) -0.009(2)
O(16') 0.024(3) 0.023(3) 0.030(3) 0.011(3) 0.009(2) -0.008(2)

loop_
_atom_type_symbol
_atom_type_description
_atom_type_scat_dispersion_real
_atom_type_scat_dispersion_imag
_atom_type_scat_source
C C 0.003 0.002
;International Tables for Crystallography
(1992, Vol. C, Tables 4.2.6.8 and 6.1.1.1)
;
H H 0.000 0.000
;International Tables for Crystallography
(1992, Vol. C, Table 6.1.1.2)
;
Br Br -0.290 2.459
;International Tables for Crystallography
(1992, Vol. C, Tables 4.2.6.8 and 6.1.1.1)
;
N N 0.006 0.003
;International Tables for Crystallography
(1992, Vol. C, Tables 4.2.6.8 and 6.1.1.1)
;
O O 0.011 0.006
;International Tables for Crystallography
(1992, Vol. C, Tables 4.2.6.8 and 6.1.1.1)
;
Pr Pr -0.218 2.821
;International Tables for Crystallography
(1992, Vol. C, Tables 4.2.6.8 and 6.1.1.1)
;
